data_4329616
loop_
_publ_author_name
'Dimitrios Maganas'
'J. Krzystek'
'Eleftherios Ferentinos'
'Alexander M. Whyte'
'Neil Robertson'
'Vassilis Psycharis'
'Aris Terzis'
'Frank Neese'
'Panayotis Kyritsis'

_publ_section_title
;
 Investigating Magnetostructural Correlations in the Pseudooctahedral
 trans-[NiII{(OPPh2)(EPPh2)N}2(sol)2] Complexes (E = S, Se; sol = DMF,
 THF) by Magnetometry, HFEPR, and ab Initio Quantum Chemistry
;
_journal_name_full 'Inorganic Chemistry'
_journal_page_first 7218
_journal_page_last 7231
_journal_paper_doi 10.1021/ic300453y
_journal_volume 51
_journal_year 2012
_chemical_formula_sum 'C14 H14 N0.5 Ni0.25 O P S0.5'
_chemical_formula_weight 266.93
_chemical_name_systematic
;
 ?
;
_space_group_IT_number 14
_symmetry_cell_setting monoclinic
_symmetry_space_group_name_Hall '-P 2yn'
_symmetry_space_group_name_H-M 'P 1 21/n 1'
_atom_sites_solution_hydrogens geom
_atom_sites_solution_primary direct
_atom_sites_solution_secondary difmap
_audit_creation_method SHELXL-97
_cell_angle_alpha 90.00
_cell_angle_beta 105.4250(10)
_cell_angle_gamma 90.00
_cell_formula_units_Z 8
_cell_length_a 13.7934(2)
_cell_length_b 9.49580(10)
_cell_length_c 20.7500(3)
_cell_measurement_reflns_used 15174
_cell_measurement_temperature 160(2)
_cell_measurement_theta_max 133.90
_cell_measurement_theta_min 13.10
_cell_volume 2619.92(6)
_computing_cell_refinement 'CrystalClear, Rigaku MSC, 2005'
_computing_data_collection 'CrystalClear, Rigaku MSC, 2005'
_computing_data_reduction 'CrystalClear, Rigaku MSC, 2005'
_computing_structure_refinement 'SHELXL-97 (Sheldrick, 1997)'
_computing_structure_solution 'SHELXS-97 (Sheldrick, 1997)'
_diffrn_ambient_temperature 160(2)
_diffrn_measured_fraction_theta_full 0.963
_diffrn_measured_fraction_theta_max 0.963
_diffrn_measurement_device_type 'Rigaku R-AXIS SPIDER IPDS'
_diffrn_measurement_method '\q scans'
_diffrn_radiation_monochromator graphite
_diffrn_radiation_source 'fine-focus sealed tube'
_diffrn_radiation_type CuK\a
_diffrn_radiation_wavelength 1.54178
_diffrn_reflns_av_R_equivalents 0.0320
_diffrn_reflns_av_sigmaI/netI 0.0365
_diffrn_reflns_limit_h_max 15
_diffrn_reflns_limit_h_min -12
_diffrn_reflns_limit_k_max 11
_diffrn_reflns_limit_k_min -9
_diffrn_reflns_limit_l_max 15
_diffrn_reflns_limit_l_min -24
_diffrn_reflns_number 15977
_diffrn_reflns_theta_full 64.99
_diffrn_reflns_theta_max 64.99
_diffrn_reflns_theta_min 6.45
_exptl_absorpt_coefficient_mu 2.813
_exptl_absorpt_correction_T_max 1.000
_exptl_absorpt_correction_T_min 0.625
_exptl_absorpt_correction_type empirical
_exptl_absorpt_process_details 'CrystalClear, Rigaku MSC, 2005'
_exptl_crystal_colour yellow
_exptl_crystal_density_diffrn 1.353
_exptl_crystal_description parallelepide
_exptl_crystal_F_000 1116
_exptl_crystal_size_max 0.436
_exptl_crystal_size_mid 0.316
_exptl_crystal_size_min 0.100
_refine_diff_density_max 1.150
_refine_diff_density_min -0.526
_refine_diff_density_rms 0.067
_refine_ls_extinction_method none
_refine_ls_goodness_of_fit_ref 1.053
_refine_ls_hydrogen_treatment mixed
_refine_ls_matrix_type full
_refine_ls_number_parameters 425
_refine_ls_number_reflns 4294
_refine_ls_number_restraints 0
_refine_ls_restrained_S_all 1.053
_refine_ls_R_factor_all 0.0529
_refine_ls_R_factor_gt 0.0479
_refine_ls_shift/su_max 0.003
_refine_ls_shift/su_mean 0.001
_refine_ls_structure_factor_coef Fsqd
_refine_ls_weighting_details 'calc w=1/[\s^2^(Fo^2^)+(0.0777P)^2^+2.4573P] where P=(Fo^2^+2Fc^2^)/3'
_refine_ls_weighting_scheme calc
_refine_ls_wR_factor_gt 0.1315
_refine_ls_wR_factor_ref 0.1367
_reflns_number_gt 3759
_reflns_number_total 4294
_reflns_threshold_expression >2sigma(I)
_cod_data_source_file ic300453y_si_002_1.cif
_cod_data_source_block kyniosthf
_cod_original_formula_sum 'C14 H14 N0.50 Ni0.25 O P S0.50'
_cod_database_code 4329616

loop_
_symmetry_equiv_pos_as_xyz
'x, y, z'
'-x+1/2, y+1/2, -z+1/2'
'-x, -y, -z'
'x-1/2, -y-1/2, z-1/2'

loop_
_atom_site_label
_atom_site_type_symbol
_atom_site_fract_x
_atom_site_fract_y
_atom_site_fract_z
_atom_site_U_iso_or_equiv
_atom_site_adp_type
_atom_site_occupancy
_atom_site_symmetry_multiplicity
_atom_site_calc_flag
_atom_site_refinement_flags
Ni Ni 0.5000 0.5000 0.0000 0.0241(2) Uani 1 2 d S
O O 0.60649(14) 0.4544(2) -0.04694(10) 0.0323(5) Uani 1 1 d .
S S 0.62045(5) 0.60584(8) 0.10262(4) 0.0327(2) Uani 1 1 d .
N N 0.77935(17) 0.5877(2) 0.02003(12) 0.0291(5) Uani 1 1 d .
P1 P 0.71406(5) 0.50063(7) -0.04335(3) 0.0259(2) Uani 1 1 d .
P2 P 0.76100(5) 0.62125(7) 0.09173(3) 0.0264(2) Uani 1 1 d .
C1 C 0.7847(2) 0.3437(3) -0.05437(14) 0.0288(6) Uani 1 1 d .
C2 C 0.7319(2) 0.2253(3) -0.08732(15) 0.0355(7) Uani 1 1 d .
C3 C 0.7847(3) 0.1085(4) -0.10103(17) 0.0459(9) Uani 1 1 d .
C4 C 0.8906(3) 0.1089(4) -0.08186(17) 0.0462(9) Uani 1 1 d .
C5 C 0.9435(3) 0.2246(3) -0.04814(17) 0.0414(8) Uani 1 1 d .
C6 C 0.8911(2) 0.3414(3) -0.03429(16) 0.0353(7) Uani 1 1 d .
C7 C 0.7118(2) 0.6052(3) -0.11752(14) 0.0310(7) Uani 1 1 d .
C8 C 0.6282(3) 0.5925(4) -0.17467(17) 0.0515(9) Uani 1 1 d .
C9 C 0.6269(3) 0.6682(5) -0.2332(2) 0.0655(12) Uani 1 1 d .
C10 C 0.7069(3) 0.7548(4) -0.23497(18) 0.0520(10) Uani 1 1 d .
C11 C 0.7896(3) 0.7687(3) -0.17837(17) 0.0451(8) Uani 1 1 d .
C12 C 0.7919(3) 0.6940(3) -0.12013(16) 0.0378(7) Uani 1 1 d .
C21 C 0.8488(2) 0.5165(3) 0.15681(15) 0.0310(7) Uani 1 1 d .
C22 C 0.8177(3) 0.4413(3) 0.20564(15) 0.0383(7) Uani 1 1 d .
C23 C 0.8893(3) 0.3668(4) 0.25573(17) 0.0481(9) Uani 1 1 d .
C24 C 0.9902(3) 0.3669(3) 0.25765(17) 0.0487(10) Uani 1 1 d .
C25 C 1.0220(3) 0.4431(4) 0.20970(19) 0.0475(9) Uani 1 1 d .
C26 C 0.9520(3) 0.5167(3) 0.15960(18) 0.0402(8) Uani 1 1 d .
C27 C 0.8073(2) 0.8010(3) 0.11262(14) 0.0283(6) Uani 1 1 d .
C28 C 0.8391(2) 0.8480(3) 0.17954(15) 0.0348(7) Uani 1 1 d .
C29 C 0.8727(3) 0.9858(3) 0.19520(17) 0.0402(8) Uani 1 1 d .
C30 C 0.8761(2) 1.0792(3) 0.14405(17) 0.0393(7) Uani 1 1 d .
C31 C 0.8451(2) 1.0350(3) 0.07757(17) 0.0344(7) Uani 1 1 d .
C32 C 0.8108(2) 0.8969(3) 0.06146(15) 0.0292(6) Uani 1 1 d .
O41 O 0.52408(14) 0.2973(2) 0.04782(10) 0.0317(5) Uani 1 1 d .
C41 C 0.6211(2) 0.2251(3) 0.06830(17) 0.0375(7) Uani 1 1 d .
C42 C 0.6085(3) 0.1147(4) 0.1189(2) 0.0474(9) Uani 1 1 d .
C43 C 0.4931(3) 0.0889(4) 0.10127(19) 0.0448(8) Uani 1 1 d .
C44 C 0.4494(2) 0.1867(3) 0.04164(17) 0.0359(7) Uani 1 1 d .
H2 H 0.658(3) 0.225(4) -0.0992(17) 0.050(10) Uiso 1 1 d .
H3 H 0.748(3) 0.035(4) -0.1235(19) 0.052(11) Uiso 1 1 d .
H4 H 0.926(3) 0.035(4) -0.0870(19) 0.055(11) Uiso 1 1 d .
H5 H 1.016(3) 0.223(4) -0.0349(17) 0.045(9) Uiso 1 1 d .
H6 H 0.928(3) 0.421(4) -0.0098(17) 0.045(9) Uiso 1 1 d .
H8 H 0.567(3) 0.527(4) -0.173(2) 0.064(12) Uiso 1 1 d .
H9 H 0.561(3) 0.661(5) -0.275(2) 0.081(14) Uiso 1 1 d .
H10 H 0.709(3) 0.803(4) -0.271(2) 0.060(11) Uiso 1 1 d .
H11 H 0.846(3) 0.820(4) -0.1793(17) 0.046(10) Uiso 1 1 d .
H12 H 0.847(3) 0.704(4) -0.0824(18) 0.045(10) Uiso 1 1 d .
H22 H 0.745(3) 0.438(3) 0.1997(15) 0.033(8) Uiso 1 1 d .
H23 H 0.864(3) 0.318(4) 0.2843(18) 0.045(10) Uiso 1 1 d .
H24 H 1.042(3) 0.316(4) 0.294(2) 0.068(12) Uiso 1 1 d .
H25 H 1.086(4) 0.456(5) 0.208(2) 0.091(17) Uiso 1 1 d .
H26 H 0.973(3) 0.570(5) 0.127(2) 0.082(14) Uiso 1 1 d .
H28 H 0.835(2) 0.774(4) 0.2145(17) 0.042(9) Uiso 1 1 d .
H29 H 0.897(3) 1.020(4) 0.240(2) 0.063(12) Uiso 1 1 d .
H30 H 0.901(3) 1.180(4) 0.1511(17) 0.047(10) Uiso 1 1 d .
H31 H 0.846(3) 1.091(4) 0.0453(19) 0.049(11) Uiso 1 1 d .
H32 H 0.789(2) 0.864(3) 0.0154(16) 0.032(8) Uiso 1 1 d .
H41A H 0.676(2) 0.298(4) 0.0846(16) 0.040(9) Uiso 1 1 d .
H41B H 0.634(3) 0.174(4) 0.0292(19) 0.052(10) Uiso 1 1 d .
H42A H 0.654(4) 0.023(5) 0.115(2) 0.091(16) Uiso 1 1 d .
H42B H 0.630(4) 0.164(5) 0.160(3) 0.086(15) Uiso 1 1 d .
H43A H 0.476(3) -0.014(4) 0.0906(19) 0.060(12) Uiso 1 1 d .
H43B H 0.469(3) 0.125(4) 0.138(2) 0.058(11) Uiso 1 1 d .
H44A H 0.384(2) 0.236(3) 0.0412(16) 0.039(9) Uiso 1 1 d .
H44B H 0.437(3) 0.135(4) -0.005(2) 0.059(11) Uiso 1 1 d .

loop_
_atom_site_aniso_label
_atom_site_aniso_U_11
_atom_site_aniso_U_22
_atom_site_aniso_U_33
_atom_site_aniso_U_23
_atom_site_aniso_U_13
_atom_site_aniso_U_12
Ni 0.0281(4) 0.0198(4) 0.0231(4) 0.0012(2) 0.0048(3) 0.0020(2)
O 0.0298(11) 0.0279(11) 0.0389(11) -0.0018(9) 0.0086(8) -0.0005(8)
S 0.0348(4) 0.0326(4) 0.0284(4) -0.0030(3) 0.0047(3) -0.0014(3)
N 0.0291(12) 0.0270(13) 0.0296(13) 0.0002(10) 0.0049(10) -0.0018(10)
P1 0.0285(4) 0.0204(4) 0.0266(4) 0.0003(3) 0.0035(3) 0.0002(3)
P2 0.0317(4) 0.0203(4) 0.0261(4) 0.0019(3) 0.0058(3) 0.0018(3)
C1 0.0336(15) 0.0243(15) 0.0271(15) 0.0040(11) 0.0055(12) 0.0017(12)
C2 0.0394(18) 0.0311(17) 0.0308(16) -0.0030(12) 0.0004(13) 0.0013(13)
C3 0.065(2) 0.0301(19) 0.0378(19) -0.0114(14) 0.0049(16) 0.0043(16)
C4 0.063(2) 0.036(2) 0.042(2) 0.0005(15) 0.0183(17) 0.0190(17)
C5 0.0416(19) 0.0364(19) 0.049(2) 0.0077(15) 0.0171(15) 0.0080(14)
C6 0.0345(16) 0.0271(16) 0.0447(18) 0.0039(13) 0.0110(14) -0.0006(13)
C7 0.0397(17) 0.0224(15) 0.0284(15) 0.0019(11) 0.0048(12) 0.0048(12)
C8 0.050(2) 0.061(2) 0.0348(19) 0.0110(17) -0.0023(15) -0.0040(18)
C9 0.065(3) 0.083(3) 0.041(2) 0.021(2) -0.0002(19) 0.000(2)
C10 0.079(3) 0.045(2) 0.036(2) 0.0164(16) 0.0222(18) 0.0204(19)
C11 0.071(2) 0.0277(17) 0.043(2) 0.0007(14) 0.0269(18) -0.0001(17)
C12 0.0499(19) 0.0292(17) 0.0337(17) -0.0038(13) 0.0097(15) -0.0035(14)
C21 0.0397(17) 0.0230(15) 0.0281(15) 0.0001(11) 0.0052(12) 0.0028(12)
C22 0.057(2) 0.0273(17) 0.0303(16) 0.0015(12) 0.0100(14) 0.0042(15)
C23 0.084(3) 0.0306(18) 0.0263(17) 0.0038(13) 0.0082(17) 0.0053(17)
C24 0.070(3) 0.0288(18) 0.0327(18) -0.0050(14) -0.0114(17) 0.0131(16)
C25 0.045(2) 0.0330(19) 0.054(2) -0.0061(16) -0.0042(17) 0.0092(15)
C26 0.0412(19) 0.0329(18) 0.0439(19) 0.0046(14) 0.0066(15) 0.0048(14)
C27 0.0306(15) 0.0227(15) 0.0306(15) 0.0012(11) 0.0067(12) 0.0050(11)
C28 0.0459(18) 0.0286(16) 0.0268(15) 0.0017(12) 0.0042(13) 0.0059(13)
C29 0.047(2) 0.0356(18) 0.0332(18) -0.0072(13) 0.0018(14) -0.0006(14)
C30 0.0436(18) 0.0263(17) 0.0467(19) -0.0053(14) 0.0099(15) -0.0018(14)
C31 0.0402(17) 0.0246(16) 0.0399(18) 0.0061(13) 0.0130(14) 0.0018(13)
C32 0.0333(16) 0.0271(16) 0.0279(16) 0.0003(12) 0.0096(12) 0.0036(12)
O41 0.0311(10) 0.0233(11) 0.0373(11) 0.0065(8) 0.0032(8) 0.0027(8)
C41 0.0354(17) 0.0302(17) 0.0428(19) 0.0079(14) 0.0032(14) 0.0043(13)
C42 0.050(2) 0.042(2) 0.044(2) 0.0146(16) 0.0041(17) 0.0054(16)
C43 0.051(2) 0.0342(19) 0.049(2) 0.0147(16) 0.0130(17) 0.0033(15)
C44 0.0367(17) 0.0254(16) 0.0433(19) 0.0027(13) 0.0064(14) -0.0008(13)

loop_
_atom_type_symbol
_atom_type_description
_atom_type_scat_dispersion_real
_atom_type_scat_dispersion_imag
_atom_type_scat_source
C C 0.0181 0.0091 'International Tables Vol C Tables 4.2.6.8 and 6.1.1.4'
H H 0.0000 0.0000 'International Tables Vol C Tables 4.2.6.8 and 6.1.1.4'
N N 0.0311 0.0180 'International Tables Vol C Tables 4.2.6.8 and 6.1.1.4'
O O 0.0492 0.0322 'International Tables Vol C Tables 4.2.6.8 and 6.1.1.4'
P P 0.2955 0.4335 'International Tables Vol C Tables 4.2.6.8 and 6.1.1.4'
S S 0.3331 0.5567 'International Tables Vol C Tables 4.2.6.8 and 6.1.1.4'
Ni Ni -3.0029 0.5091 'International Tables Vol C Tables 4.2.6.8 and 6.1.1.4'

loop_
_geom_angle_atom_site_label_1
_geom_angle_atom_site_label_2
_geom_angle_atom_site_label_3
_geom_angle
_geom_angle_site_symmetry_1
_geom_angle_site_symmetry_3
O Ni O 180.00(9) . 3_665
O Ni O41 90.69(8) . 3_665
O Ni O41 89.31(8) 3_665 3_665
O Ni O41 89.31(8) . .
O Ni O41 90.69(8) 3_665 .
O41 Ni O41 180.00(10) 3_665 .
O Ni S 84.71(6) . 3_665
O Ni S 95.29(6) 3_665 3_665
O41 Ni S 88.91(5) 3_665 3_665
O41 Ni S 91.09(5) . 3_665
O Ni S 95.29(6) . .
O Ni S 84.71(6) 3_665 .
O41 Ni S 91.09(5) 3_665 .
O41 Ni S 88.91(5) . .
S Ni S 180.00(2) 3_665 .
P1 O Ni 137.53(13) . .
P2 S Ni 111.69(4) . .
P2 N P1 131.81(16) . .
O P1 N 120.76(12) . .
O P1 C7 108.41(13) . .
N P1 C7 106.86(13) . .
O P1 C1 107.60(12) . .
N P1 C1 108.65(13) . .
C7 P1 C1 103.21(13) . .
N P2 C27 105.83(13) . .
N P2 C21 109.66(13) . .
C27 P2 C21 102.06(13) . .
N P2 S 118.86(9) . .
C27 P2 S 109.04(9) . .
C21 P2 S 110.00(10) . .
C2 C1 C6 119.4(3) . .
C2 C1 P1 119.1(2) . .
C6 C1 P1 121.4(2) . .
C3 C2 C1 120.0(3) . .
C3 C2 H2 121(2) . .
C1 C2 H2 119(2) . .
C2 C3 C4 119.9(3) . .
C2 C3 H3 117(2) . .
C4 C3 H3 123(2) . .
C5 C4 C3 120.5(3) . .
C5 C4 H4 117(3) . .
C3 C4 H4 123(3) . .
C6 C5 C4 119.8(3) . .
C6 C5 H5 121(2) . .
C4 C5 H5 119(2) . .
C5 C6 C1 120.3(3) . .
C5 C6 H6 120(2) . .
C1 C6 H6 120(2) . .
C12 C7 C8 119.4(3) . .
C12 C7 P1 121.5(2) . .
C8 C7 P1 119.1(3) . .
C9 C8 C7 119.9(4) . .
C9 C8 H8 120(2) . .
C7 C8 H8 120(2) . .
C10 C9 C8 120.0(4) . .
C10 C9 H9 121(2) . .
C8 C9 H9 118(2) . .
C9 C10 C11 120.5(3) . .
C9 C10 H10 123(3) . .
C11 C10 H10 117(3) . .
C12 C11 C10 120.0(4) . .
C12 C11 H11 117(2) . .
C10 C11 H11 122(2) . .
C11 C12 C7 120.2(3) . .
C11 C12 H12 120(2) . .
C7 C12 H12 120(2) . .
C22 C21 C26 118.2(3) . .
C22 C21 P2 122.5(2) . .
C26 C21 P2 119.2(2) . .
C21 C22 C23 119.9(3) . .
C21 C22 H22 115.3(18) . .
C23 C22 H22 124.6(19) . .
C24 C23 C22 121.4(3) . .
C24 C23 H23 124(2) . .
C22 C23 H23 115(2) . .
C23 C24 C25 119.1(3) . .
C23 C24 H24 122(2) . .
C25 C24 H24 119(2) . .
C24 C25 C26 120.2(4) . .
C24 C25 H25 127(3) . .
C26 C25 H25 113(3) . .
C25 C26 C21 121.2(3) . .
C25 C26 H26 121(3) . .
C21 C26 H26 118(3) . .
C32 C27 C28 118.2(3) . .
C32 C27 P2 120.2(2) . .
C28 C27 P2 121.6(2) . .
C29 C28 C27 121.4(3) . .
C29 C28 H28 123.8(19) . .
C27 C28 H28 114.8(19) . .
C30 C29 C28 119.7(3) . .
C30 C29 H29 117(2) . .
C28 C29 H29 123(2) . .
C29 C30 C31 119.9(3) . .
C29 C30 H30 125(2) . .
C31 C30 H30 115(2) . .
C30 C31 C32 120.7(3) . .
C30 C31 H31 121(2) . .
C32 C31 H31 118(2) . .
C31 C32 C27 120.1(3) . .
C31 C32 H32 122.1(18) . .
C27 C32 H32 117.8(18) . .
C44 O41 C41 105.0(2) . .
C44 O41 Ni 125.99(16) . .
C41 O41 Ni 124.79(17) . .
O41 C41 C42 105.0(3) . .
O41 C41 H41A 109.1(19) . .
C42 C41 H41A 116.7(18) . .
O41 C41 H41B 110(2) . .
C42 C41 H41B 108(2) . .
H41A C41 H41B 109(3) . .
C41 C42 C43 104.1(3) . .
C41 C42 H42A 109(3) . .
C43 C42 H42A 116(3) . .
C41 C42 H42B 102(3) . .
C43 C42 H42B 110(3) . .
H42A C42 H42B 114(4) . .
C44 C43 C42 104.6(3) . .
C44 C43 H43A 113(2) . .
C42 C43 H43A 111(2) . .
C44 C43 H43B 106(2) . .
C42 C43 H43B 108(2) . .
H43A C43 H43B 114(3) . .
O41 C44 C43 104.4(2) . .
O41 C44 H44A 106.1(19) . .
C43 C44 H44A 116.3(19) . .
O41 C44 H44B 111(2) . .
C43 C44 H44B 113(2) . .
H44A C44 H44B 106(3) . .

loop_
_geom_bond_atom_site_label_1
_geom_bond_atom_site_label_2
_geom_bond_distance
_geom_bond_site_symmetry_2
Ni O 2.014(2) .
Ni O 2.014(2) 3_665
Ni O41 2.1507(18) 3_665
Ni O41 2.1507(18) .
Ni S 2.5343(7) 3_665
Ni S 2.5343(7) .
O P1 1.530(2) .
S P2 2.0160(10) .
N P2 1.606(2) .
N P1 1.611(2) .
P1 C7 1.825(3) .
P1 C1 1.828(3) .
P2 C27 1.834(3) .
P2 C21 1.846(3) .
C1 C2 1.413(4) .
C1 C6 1.416(4) .
C2 C3 1.397(5) .
C2 H2 0.98(4) .
C3 C4 1.407(5) .
C3 H3 0.91(4) .
C4 C5 1.399(5) .
C4 H4 0.88(4) .
C5 C6 1.395(5) .
C5 H5 0.96(4) .
C6 H6 0.98(4) .
C7 C12 1.403(4) .
C7 C8 1.422(4) .
C8 C9 1.407(5) .
C8 H8 1.06(4) .
C9 C10 1.384(6) .
C9 H9 1.08(5) .
C10 C11 1.409(5) .
C10 H10 0.89(4) .
C11 C12 1.395(4) .
C11 H11 0.92(4) .
C12 H12 0.94(3) .
C21 C22 1.397(4) .
C21 C26 1.410(5) .
C22 C23 1.418(5) .
C22 H22 0.98(3) .
C23 C24 1.381(6) .
C23 H23 0.89(4) .
C24 C25 1.393(6) .
C24 H24 1.01(4) .
C25 C26 1.402(5) .
C25 H25 0.91(5) .
C26 H26 0.95(5) .
C27 C32 1.409(4) .
C27 C28 1.413(4) .
C28 C29 1.397(4) .
C28 H28 1.02(3) .
C29 C30 1.393(5) .
C29 H29 0.97(4) .
C30 C31 1.396(5) .
C30 H30 1.01(4) .
C31 C32 1.404(4) .
C31 H31 0.86(4) .
C32 H32 0.98(3) .
O41 C44 1.453(4) .
O41 C41 1.463(4) .
C41 C42 1.526(5) .
C41 H41A 1.02(3) .
C41 H41B 1.00(4) .
C42 C43 1.555(5) .
C42 H42A 1.09(5) .
C42 H42B 0.94(5) .
C43 C44 1.536(4) .
C43 H43A 1.02(4) .
C43 H43B 0.97(4) .
C44 H44A 1.01(3) .
C44 H44B 1.05(4) .
